data_1518318
loop_
_publ_author_name
'Ran, Yungen'
'Xie, Jixing'
'Mu, Yajuan'
'Zhang, Linfen'
'Han, Bo'

_publ_section_title
;
 A series of 2D Cd(II) coordination polymers constructed from
 dicarboxylate acids and a flexible imidazole-based ligand
;
_journal_name_full 'Inorganica Chimica Acta'
_journal_page_first 17
_journal_page_last 27
_journal_paper_doi 10.1016/j.ica.2014.09.025
_journal_volume 425
_journal_year 2015
_chemical_formula_moiety 'C26 H38 Cd N4 O6'
_chemical_formula_sum 'C26 H38 Cd N4 O6'
_chemical_formula_weight 615.00
_chemical_name_systematic
; 
 ? 
;
_space_group_IT_number 2
_symmetry_cell_setting triclinic
_symmetry_space_group_name_Hall '-P 1'
_symmetry_space_group_name_H-M 'P -1'
_atom_sites_solution_hydrogens geom
_atom_sites_solution_primary direct
_atom_sites_solution_secondary difmap
_audit_creation_method SHELXL-97
_cell_angle_alpha 76.4970(10)
_cell_angle_beta 78.5920(10)
_cell_angle_gamma 64.3900(10)
_cell_formula_units_Z 2
_cell_length_a 11.4475(8)
_cell_length_b 11.5930(8)
_cell_length_c 13.3747(10)
_cell_measurement_temperature 296(2)
_cell_volume 1546.82(19)
_computing_cell_refinement 'Bruker SMART'
_computing_data_collection 'Bruker SMART'
_computing_data_reduction 'Bruker SAINT'
_computing_molecular_graphics 'SHELXTL (Sheldrick, 2008)'
_computing_publication_material 'SHELXTL (Sheldrick, 2008)'
_computing_structure_refinement 'SHELXS97 (Sheldrick, 2008)'
_computing_structure_solution 'SHELXS97 (Sheldrick, 2008)'
_diffrn_ambient_temperature 296(2)
_diffrn_measured_fraction_theta_full 0.994
_diffrn_measured_fraction_theta_max 0.994
_diffrn_measurement_device_type 'CCD area detector'
_diffrn_measurement_method '\f and \w scans'
_diffrn_radiation_monochromator graphite
_diffrn_radiation_source 'fine-focus sealed tube'
_diffrn_radiation_type MoK\a
_diffrn_radiation_wavelength 0.71073
_diffrn_reflns_av_R_equivalents 0.0209
_diffrn_reflns_av_sigmaI/netI 0.0469
_diffrn_reflns_limit_h_max 13
_diffrn_reflns_limit_h_min -13
_diffrn_reflns_limit_k_max 14
_diffrn_reflns_limit_k_min -9
_diffrn_reflns_limit_l_max 16
_diffrn_reflns_limit_l_min -13
_diffrn_reflns_number 8315
_diffrn_reflns_theta_full 25.50
_diffrn_reflns_theta_max 25.50
_diffrn_reflns_theta_min 1.58
_exptl_absorpt_coefficient_mu 0.747
_exptl_absorpt_correction_T_max 0.8962
_exptl_absorpt_correction_T_min 0.8650
_exptl_absorpt_correction_type multi-scan
_exptl_absorpt_process_details 'Bruker SMART'
_exptl_crystal_colour colourless
_exptl_crystal_density_diffrn 1.320
_exptl_crystal_density_method 'not measured'
_exptl_crystal_description Prism
_exptl_crystal_F_000 636
_exptl_crystal_size_max 0.20
_exptl_crystal_size_mid 0.16
_exptl_crystal_size_min 0.15
_refine_diff_density_max 1.139
_refine_diff_density_min -0.504
_refine_diff_density_rms 0.122
_refine_ls_extinction_method none
_refine_ls_goodness_of_fit_ref 1.058
_refine_ls_hydrogen_treatment constr
_refine_ls_matrix_type full
_refine_ls_number_parameters 346
_refine_ls_number_reflns 5705
_refine_ls_number_restraints 0
_refine_ls_restrained_S_all 1.058
_refine_ls_R_factor_all 0.0717
_refine_ls_R_factor_gt 0.0555
_refine_ls_shift/su_max 0.011
_refine_ls_shift/su_mean 0.000
_refine_ls_structure_factor_coef Fsqd
_refine_ls_weighting_details 'calc w=1/[\s^2^(Fo^2^)+(0.1169P)^2^+0.0860P] where P=(Fo^2^+2Fc^2^)/3'
_refine_ls_weighting_scheme calc
_refine_ls_wR_factor_gt 0.1625
_refine_ls_wR_factor_ref 0.1806
_reflns_number_gt 4518
_reflns_number_total 5705
_reflns_threshold_expression >2sigma(I)
_cod_data_source_file cif-data.cif
_cod_data_source_block 5
_cod_depositor_comments
;
The following automatic conversions were performed:

'_symmetry_cell_setting' value 'Triclinic' changed to 'triclinic'
according to the built-in table from CIF Core dictionary named
'cif_core.dic' version 2.4.1 from
2010-06-29.

'_exptl_absorpt_correction_type' value 'Multi-scan'
changed to 'multi-scan' according to the built-in table from CIF Core
dictionary named 'cif_core.dic' version 2.4.1 from
2010-06-29.

'_refine_ls_hydrogen_treatment' value 'CONSTR' changed
to 'constr' according to the built-in table from CIF Core dictionary
named 'cif_core.dic' version 2.4.1 from 2010-06-29.

Automatic conversion script
Id: cif_fix_values 2827 2014-09-09 07:05:25Z andrius 
;
_cod_original_sg_symbol_H-M P-1
_cod_database_code 1518318

loop_
_symmetry_equiv_pos_as_xyz
'x, y, z'
'-x, -y, -z'

loop_
_atom_site_label
_atom_site_type_symbol
_atom_site_fract_x
_atom_site_fract_y
_atom_site_fract_z
_atom_site_U_iso_or_equiv
_atom_site_adp_type
_atom_site_occupancy
_atom_site_symmetry_multiplicity
_atom_site_calc_flag
_atom_site_refinement_flags
Cd1 Cd 0.656989(13) 0.606578(13) 0.184817(12) 0.05008(5) Uani 1 1 d .
N1 N 0.58608(17) 0.44874(15) 0.26384(14) 0.0558(6) Uani 1 1 d .
N2 N 0.52768(17) 0.28598(15) 0.31240(13) 0.0557(5) Uani 1 1 d .
N3 N 0.47128(15) 0.76549(15) 0.23938(13) 0.0481(5) Uani 1 1 d .
N4 N 0.26558(15) 0.86693(16) 0.29431(14) 0.0550(5) Uani 1 1 d .
C1 C 0.5308(3) 0.4487(2) 0.36304(19) 0.0850(9) Uani 1 1 d .
H1 H 0.5203 0.5078 0.4042 0.102 Uiso 1 1 calc R
C2 C 0.4933(3) 0.3492(2) 0.39281(18) 0.0828(9) Uani 1 1 d .
H2 H 0.4516 0.3283 0.4570 0.099 Uiso 1 1 calc R
C3 C 0.5819(2) 0.3509(2) 0.23268(16) 0.0526(7) Uani 1 1 d .
C4 C 0.6282(3) 0.3159(2) 0.12890(19) 0.0817(9) Uani 1 1 d .
H4A H 0.6514 0.3821 0.0837 0.123 Uiso 1 1 calc R
H4B H 0.5604 0.3080 0.1025 0.123 Uiso 1 1 calc R
H4C H 0.7032 0.2347 0.1327 0.123 Uiso 1 1 calc R
C5 C 0.5053(2) 0.17196(19) 0.30551(17) 0.0612(7) Uani 1 1 d .
H5A H 0.5740 0.1221 0.2577 0.073 Uiso 1 1 calc R
H5B H 0.4233 0.2016 0.2775 0.073 Uiso 1 1 calc R
C6 C 0.50195(18) 0.08457(17) 0.40844(16) 0.0471(6) Uani 1 1 d .
C7 C 0.61825(18) -0.01189(18) 0.44002(16) 0.0481(6) Uani 1 1 d .
C8 C 0.7464(2) -0.0218(2) 0.3756(2) 0.0723(9) Uani 1 1 d .
H8A H 0.7584 -0.0628 0.3175 0.109 Uiso 1 1 calc R
H8B H 0.8169 -0.0725 0.4173 0.109 Uiso 1 1 calc R
H8C H 0.7448 0.0635 0.3514 0.109 Uiso 1 1 calc R
C9 C 0.38317(18) 0.09903(18) 0.46819(16) 0.0498(6) Uani 1 1 d .
C10 C 0.2577(2) 0.2096(3) 0.4349(2) 0.0788(10) Uani 1 1 d .
H10A H 0.2114 0.1775 0.4039 0.118 Uiso 1 1 calc R
H10B H 0.2777 0.2752 0.3856 0.118 Uiso 1 1 calc R
H10C H 0.2046 0.2462 0.4942 0.118 Uiso 1 1 calc R
C11 C 0.46108(19) 0.8351(2) 0.31268(18) 0.0610(7) Uani 1 1 d .
H11 H 0.5314 0.8376 0.3355 0.073 Uiso 1 1 calc R
C12 C 0.33696(19) 0.8986(2) 0.3469(2) 0.0673(7) Uani 1 1 d .
H12 H 0.3049 0.9532 0.3960 0.081 Uiso 1 1 calc R
C13 C 0.35138(18) 0.78940(18) 0.22855(16) 0.0486(6) Uani 1 1 d .
C14 C 0.3100(2) 0.7372(3) 0.1560(2) 0.0842(9) Uani 1 1 d .
H14A H 0.3837 0.6954 0.1089 0.126 Uiso 1 1 calc R
H14B H 0.2439 0.8072 0.1177 0.126 Uiso 1 1 calc R
H14C H 0.2758 0.6756 0.1948 0.126 Uiso 1 1 calc R
C15 C 0.1222(2) 0.9146(3) 0.30486(19) 0.0717(8) Uani 1 1 d .
H15A H 0.0991 0.8452 0.2992 0.086 Uiso 1 1 calc R
H15B H 0.0886 0.9852 0.2485 0.086 Uiso 1 1 calc R
C16 C 0.05914(18) 0.9608(2) 0.40549(18) 0.0593(7) Uani 1 1 d .
C17 C 0.07104(19) 0.8666(2) 0.49572(19) 0.0606(7) Uani 1 1 d .
C18 C 0.1470(3) 0.7251(2) 0.4891(3) 0.0837(10) Uani 1 1 d .
H18A H 0.2033 0.7162 0.4253 0.125 Uiso 1 1 calc R
H18B H 0.0878 0.6856 0.4918 0.125 Uiso 1 1 calc R
H18C H 0.1984 0.6832 0.5461 0.125 Uiso 1 1 calc R
C19 C -0.00905(19) 1.0926(2) 0.40877(19) 0.0604(8) Uani 1 1 d .
C20 C -0.0239(3) 1.1944(3) 0.3122(3) 0.0961(13) Uani 1 1 d .
H20A H 0.0593 1.1967 0.2850 0.144 Uiso 1 1 calc R
H20B H -0.0836 1.2778 0.3291 0.144 Uiso 1 1 calc R
H20C H -0.0569 1.1734 0.2615 0.144 Uiso 1 1 calc R
C21 C 0.8390(2) 0.6366(2) 0.2658(2) 0.0697(8) Uani 1 1 d .
C22 C 0.9527(2) 0.6398(3) 0.3031(2) 0.0811(9) Uani 1 1 d .
H22A H 0.9371 0.6368 0.3774 0.097 Uiso 1 1 calc R
H22B H 0.9612 0.7205 0.2714 0.097 Uiso 1 1 calc R
C23 C 1.0775(2) 0.5272(2) 0.27695(18) 0.0675(8) Uani 1 1 d .
H23A H 1.0704 0.4464 0.3107 0.081 Uiso 1 1 calc R
H23B H 1.1490 0.5313 0.3025 0.081 Uiso 1 1 calc R
C24 C 1.1059(3) 0.5298(3) 0.1601(2) 0.0785(10) Uani 1 1 d .
H24A H 1.0373 0.5193 0.1358 0.094 Uiso 1 1 calc R
H24B H 1.1055 0.6137 0.1263 0.094 Uiso 1 1 calc R
C25 C 1.2310(3) 0.4284(3) 0.1311(2) 0.0898(12) Uani 1 1 d .
H25A H 1.2304 0.3451 0.1656 0.108 Uiso 1 1 calc R
H25B H 1.2986 0.4390 0.1569 0.108 Uiso 1 1 calc R
C26 C 1.2672(2) 0.4248(2) 0.0157(2) 0.0682(9) Uani 1 1 d .
O1 O 0.78919(17) 0.71812(18) 0.18530(19) 0.0996(8) Uani 1 1 d .
O2 O 0.79933(18) 0.55290(18) 0.30682(16) 0.0894(7) Uani 1 1 d .
O3 O 1.19075(18) 0.49997(19) -0.04830(14) 0.0825(7) Uani 1 1 d .
O4 O 1.37449(19) 0.34392(18) -0.01251(14) 0.0834(7) Uani 1 1 d .
O5 O 0.9558(3) 0.7311(2) 0.95424(19) 0.204(2) Uani 1 1 d G
H5C H 1.0149 0.7591 0.9473 0.306 Uiso 1 1 d G
H5D H 0.8878 0.7917 0.9304 0.306 Uiso 1 1 d G
O6 O 0.7248(4) 0.9791(3) 0.1150(2) 0.119(2) Uani 0.50 1 d PG
H6A H 0.7131 0.9170 0.1576 0.178 Uiso 0.50 1 d PG
H6B H 0.7532 0.9571 0.0557 0.178 Uiso 0.50 1 d PG
O7 O 0.4827(6) 0.0826(5) 0.0740(4) 0.157(3) Uani 0.50 1 d PG
H7A H 0.4613 0.1517 0.0979 0.236 Uiso 0.50 1 d PG
H7B H 0.5386 0.0800 0.0213 0.236 Uiso 0.50 1 d PG

loop_
_atom_site_aniso_label
_atom_site_aniso_U_11
_atom_site_aniso_U_22
_atom_site_aniso_U_33
_atom_site_aniso_U_23
_atom_site_aniso_U_13
_atom_site_aniso_U_12
Cd1 0.04540(7) 0.04678(7) 0.05361(8) -0.01044(6) 0.00419(6) -0.01763(5)
N1 0.0759(9) 0.0461(7) 0.0483(9) -0.0076(7) 0.0012(8) -0.0310(6)
N2 0.0813(9) 0.0489(7) 0.0463(9) -0.0061(6) -0.0094(7) -0.0350(6)
N3 0.0431(7) 0.0473(7) 0.0566(9) -0.0202(6) 0.0032(7) -0.0187(5)
N4 0.0414(7) 0.0702(8) 0.0606(9) -0.0303(7) -0.0001(7) -0.0220(6)
C1 0.1554(17) 0.0782(11) 0.0448(12) -0.0174(9) 0.0154(12) -0.0763(10)
C2 0.1456(18) 0.0828(12) 0.0357(11) -0.0092(9) 0.0090(12) -0.0691(11)
C3 0.0617(10) 0.0510(9) 0.0454(10) -0.0043(8) -0.0016(9) -0.0267(7)
C4 0.1191(15) 0.0845(12) 0.0588(13) -0.0277(10) 0.0221(12) -0.0627(10)
C5 0.0879(11) 0.0576(9) 0.0525(11) -0.0012(8) -0.0183(9) -0.0423(8)
C6 0.0586(8) 0.0425(8) 0.0479(10) -0.0042(7) -0.0129(8) -0.0263(6)
C7 0.0526(8) 0.0482(8) 0.0551(10) -0.0129(7) -0.0057(8) -0.0290(6)
C8 0.0534(10) 0.0809(13) 0.0815(16) -0.0145(12) 0.0034(11) -0.0302(9)
C9 0.0495(8) 0.0430(8) 0.0621(11) -0.0089(8) -0.0195(8) -0.0179(6)
C10 0.0612(12) 0.0701(14) 0.0927(18) -0.0056(13) -0.0230(12) -0.0131(11)
C11 0.0426(8) 0.0741(10) 0.0790(12) -0.0374(9) -0.0041(8) -0.0241(7)
C12 0.0475(9) 0.0876(11) 0.0808(12) -0.0520(8) 0.0019(9) -0.0251(8)
C13 0.0469(8) 0.0530(9) 0.0485(10) -0.0191(8) 0.0006(8) -0.0198(7)
C14 0.0615(12) 0.1219(15) 0.0835(13) -0.0608(10) -0.0018(10) -0.0311(10)
C15 0.0392(9) 0.1036(14) 0.0750(13) -0.0467(10) -0.0019(9) -0.0173(9)
C16 0.0343(8) 0.0752(11) 0.0701(12) -0.0319(9) 0.0028(8) -0.0176(8)
C17 0.0360(8) 0.0648(11) 0.0814(14) -0.0302(10) -0.0015(9) -0.0139(8)
C18 0.0646(14) 0.0620(13) 0.118(2) -0.0357(13) -0.0039(14) -0.0122(11)
C19 0.0400(9) 0.0689(12) 0.0672(13) -0.0088(10) -0.0064(9) -0.0185(8)
C20 0.0842(17) 0.0966(19) 0.092(2) -0.0166(16) -0.0048(16) -0.0239(15)
C21 0.0476(10) 0.0612(11) 0.0976(16) -0.0303(11) -0.0060(11) -0.0120(9)
C22 0.0562(12) 0.0923(15) 0.0983(17) -0.0416(12) -0.0100(12) -0.0199(11)
C23 0.0590(11) 0.0817(13) 0.0613(12) -0.0260(10) -0.0109(10) -0.0191(10)
C24 0.0644(13) 0.0970(16) 0.0686(14) -0.0299(12) -0.0024(11) -0.0216(12)
C25 0.0679(15) 0.114(2) 0.0680(15) -0.0217(14) -0.0097(13) -0.0153(14)
C26 0.0602(11) 0.0800(13) 0.0615(13) -0.0123(11) -0.0006(10) -0.0281(9)
O1 0.0738(9) 0.0758(10) 0.1492(18) 0.0123(11) -0.0388(10) -0.0346(7)
O2 0.0903(9) 0.0864(10) 0.0971(13) 0.0112(9) -0.0368(9) -0.0433(8)
O3 0.0667(10) 0.0910(11) 0.0684(10) -0.0186(9) 0.0069(9) -0.0157(9)
O4 0.0826(11) 0.0838(11) 0.0619(10) -0.0190(8) 0.0021(9) -0.0145(9)
O5 0.191(3) 0.185(3) 0.145(3) -0.028(2) -0.049(2) 0.020(3)
O6 0.217(5) 0.0367(16) 0.076(2) -0.0119(16) -0.021(3) -0.023(2)
O7 0.287(5) 0.050(2) 0.131(3) 0.011(2) -0.107(3) -0.043(3)

loop_
_atom_type_symbol
_atom_type_description
_atom_type_scat_dispersion_real
_atom_type_scat_dispersion_imag
_atom_type_scat_source
C C 0.0033 0.0016 'International Tables Vol C Tables 4.2.6.8 and 6.1.1.4'
H H 0.0000 0.0000 'International Tables Vol C Tables 4.2.6.8 and 6.1.1.4'
O O 0.0106 0.0060 'International Tables Vol C Tables 4.2.6.8 and 6.1.1.4'
N N 0.0061 0.0033 'International Tables Vol C Tables 4.2.6.8 and 6.1.1.4'
Cd Cd -0.8075 1.2024 'International Tables Vol C Tables 4.2.6.8 and 6.1.1.4'

loop_
_geom_angle_atom_site_label_1
_geom_angle_atom_site_label_2
_geom_angle_atom_site_label_3
_geom_angle
_geom_angle_site_symmetry_1
_geom_angle_site_symmetry_3
N3 Cd1 N1 92.89(6) . .
N3 Cd1 O4 97.19(6) . 2_765
N1 Cd1 O4 108.83(8) . 2_765
N3 Cd1 O2 105.56(7) . .
N1 Cd1 O2 93.27(7) . .
O4 Cd1 O2 147.38(7) 2_765 .
N3 Cd1 O1 94.01(7) . .
N1 Cd1 O1 148.41(7) . .
O4 Cd1 O1 100.83(9) 2_765 .
O2 Cd1 O1 55.20(7) . .
N3 Cd1 O3 151.21(6) . 2_765
N1 Cd1 O3 99.41(7) . 2_765
O4 Cd1 O3 54.21(6) 2_765 2_765
O2 Cd1 O3 99.65(7) . 2_765
O1 Cd1 O3 89.03(8) . 2_765
N3 Cd1 C21 102.19(7) . .
N1 Cd1 C21 119.92(7) . .
O4 Cd1 C21 125.87(8) 2_765 .
O2 Cd1 C21 26.64(7) . .
O1 Cd1 C21 28.59(7) . .
O3 Cd1 C21 94.08(8) 2_765 .
N3 Cd1 C26 123.96(6) . 2_765
N1 Cd1 C26 106.66(8) . 2_765
O4 Cd1 C26 26.91(6) 2_765 2_765
O2 Cd1 C26 124.39(7) . 2_765
O1 Cd1 C26 94.78(9) . 2_765
O3 Cd1 C26 27.32(6) 2_765 2_765
C21 Cd1 C26 111.16(8) . 2_765
C3 N1 C1 107.1(2) . .
C3 N1 Cd1 133.55(14) . .
C1 N1 Cd1 119.34(18) . .
C2 N2 C3 107.5(2) . .
C2 N2 C5 128.0(2) . .
C3 N2 C5 124.47(19) . .
C13 N3 C11 105.48(16) . .
C13 N3 Cd1 128.20(15) . .
C11 N3 Cd1 124.54(13) . .
C13 N4 C12 106.78(17) . .
C13 N4 C15 126.8(2) . .
C12 N4 C15 126.35(19) . .
C2 C1 N1 109.1(2) . .
C2 C1 H1 125.5 . .
N1 C1 H1 125.5 . .
C1 C2 N2 107.1(2) . .
C1 C2 H2 126.5 . .
N2 C2 H2 126.5 . .
N1 C3 N2 109.21(19) . .
N1 C3 C4 126.0(2) . .
N2 C3 C4 124.8(2) . .
C3 C4 H4A 109.5 . .
C3 C4 H4B 109.5 . .
H4A C4 H4B 109.5 . .
C3 C4 H4C 109.5 . .
H4A C4 H4C 109.5 . .
H4B C4 H4C 109.5 . .
N2 C5 C6 113.3(2) . .
N2 C5 H5A 108.9 . .
C6 C5 H5A 108.9 . .
N2 C5 H5B 108.9 . .
C6 C5 H5B 108.9 . .
H5A C5 H5B 107.7 . .
C7 C6 C9 121.20(17) . .
C7 C6 C5 118.50(17) . .
C9 C6 C5 120.27(16) . .
C6 C7 C9 119.55(17) . 2_656
C6 C7 C8 120.02(18) . .
C9 C7 C8 120.43(16) 2_656 .
C7 C8 H8A 109.5 . .
C7 C8 H8B 109.5 . .
H8A C8 H8B 109.5 . .
C7 C8 H8C 109.5 . .
H8A C8 H8C 109.5 . .
H8B C8 H8C 109.5 . .
C7 C9 C6 119.21(16) 2_656 .
C7 C9 C10 120.46(18) 2_656 .
C6 C9 C10 120.31(18) . .
C9 C10 H10A 109.5 . .
C9 C10 H10B 109.5 . .
H10A C10 H10B 109.5 . .
C9 C10 H10C 109.5 . .
H10A C10 H10C 109.5 . .
H10B C10 H10C 109.5 . .
C12 C11 N3 110.8(2) . .
C12 C11 H11 124.6 . .
N3 C11 H11 124.6 . .
C11 C12 N4 105.7(2) . .
C11 C12 H12 127.1 . .
N4 C12 H12 127.1 . .
N3 C13 N4 111.1(2) . .
N3 C13 C14 126.34(18) . .
N4 C13 C14 122.51(19) . .
C13 C14 H14A 109.5 . .
C13 C14 H14B 109.5 . .
H14A C14 H14B 109.5 . .
C13 C14 H14C 109.5 . .
H14A C14 H14C 109.5 . .
H14B C14 H14C 109.5 . .
N4 C15 C16 112.7(2) . .
N4 C15 H15A 109.1 . .
C16 C15 H15A 109.1 . .
N4 C15 H15B 109.1 . .
C16 C15 H15B 109.1 . .
H15A C15 H15B 107.8 . .
C19 C16 C17 121.7(2) . .
C19 C16 C15 120.5(2) . .
C17 C16 C15 117.8(2) . .
C16 C17 C19 119.0(2) . 2_576
C16 C17 C18 120.1(2) . .
C19 C17 C18 121.0(2) 2_576 .
C17 C18 H18A 109.5 . .
C17 C18 H18B 109.5 . .
H18A C18 H18B 109.5 . .
C17 C18 H18C 109.5 . .
H18A C18 H18C 109.5 . .
H18B C18 H18C 109.5 . .
C16 C19 C17 119.3(2) . 2_576
C16 C19 C20 122.1(2) . .
C17 C19 C20 118.5(2) 2_576 .
C19 C20 H20A 109.5 . .
C19 C20 H20B 109.5 . .
H20A C20 H20B 109.5 . .
C19 C20 H20C 109.5 . .
H20A C20 H20C 109.5 . .
H20B C20 H20C 109.5 . .
O2 C21 O1 120.2(3) . .
O2 C21 C22 120.2(2) . .
O1 C21 C22 119.4(2) . .
O2 C21 Cd1 58.87(16) . .
O1 C21 Cd1 61.49(16) . .
C22 C21 Cd1 172.57(17) . .
C21 C22 C23 111.3(3) . .
C21 C22 H22A 109.4 . .
C23 C22 H22A 109.4 . .
C21 C22 H22B 109.4 . .
C23 C22 H22B 109.4 . .
H22A C22 H22B 108.0 . .
C22 C23 C24 110.8(2) . .
C22 C23 H23A 109.5 . .
C24 C23 H23A 109.5 . .
C22 C23 H23B 109.5 . .
C24 C23 H23B 109.5 . .
H23A C23 H23B 108.1 . .
C25 C24 C23 112.4(2) . .
C25 C24 H24A 109.1 . .
C23 C24 H24A 109.1 . .
C25 C24 H24B 109.1 . .
C23 C24 H24B 109.1 . .
H24A C24 H24B 107.9 . .
C24 C25 C26 115.8(2) . .
C24 C25 H25A 108.3 . .
C26 C25 H25A 108.3 . .
C24 C25 H25B 108.3 . .
C26 C25 H25B 108.3 . .
H25A C25 H25B 107.4 . .
O4 C26 O3 120.8(2) . .
O4 C26 C25 117.8(2) . .
O3 C26 C25 121.3(2) . .
O4 C26 Cd1 57.84(14) . 2_765
O3 C26 Cd1 63.06(14) . 2_765
C25 C26 Cd1 174.54(19) . 2_765
C21 O1 Cd1 89.93(17) . .
C21 O2 Cd1 94.48(17) . .
C26 O3 Cd1 89.62(14) . 2_765
C26 O4 Cd1 95.25(16) . 2_765
H5C O5 H5D 109.5 . .
H6A O6 H6B 109.5 . .
H7A O7 H7B 109.5 . .

loop_
_geom_bond_atom_site_label_1
_geom_bond_atom_site_label_2
_geom_bond_distance
_geom_bond_site_symmetry_2
Cd1 N3 2.2526(14) .
Cd1 N1 2.2729(19) .
Cd1 O4 2.3027(19) 2_765
Cd1 O2 2.325(2) .
Cd1 O1 2.379(2) .
Cd1 O3 2.4147(18) 2_765
Cd1 C21 2.708(3) .
Cd1 C26 2.709(3) 2_765
N1 C3 1.318(3) .
N1 C1 1.352(3) .
N2 C2 1.341(3) .
N2 C3 1.363(3) .
N2 C5 1.476(3) .
N3 C13 1.309(3) .
N3 C11 1.367(3) .
N4 C13 1.346(2) .
N4 C12 1.380(4) .
N4 C15 1.477(3) .
C1 C2 1.349(4) .
C1 H1 0.9300 .
C2 H2 0.9300 .
C3 C4 1.469(3) .
C4 H4A 0.9600 .
C4 H4B 0.9600 .
C4 H4C 0.9600 .
C5 C6 1.512(3) .
C5 H5A 0.9700 .
C5 H5B 0.9700 .
C6 C7 1.384(2) .
C6 C9 1.397(3) .
C7 C9 1.398(3) 2_656
C7 C8 1.519(3) .
C8 H8A 0.9600 .
C8 H8B 0.9600 .
C8 H8C 0.9600 .
C9 C7 1.398(3) 2_656
C9 C10 1.516(3) .
C10 H10A 0.9600 .
C10 H10B 0.9600 .
C10 H10C 0.9600 .
C11 C12 1.329(3) .
C11 H11 0.9300 .
C12 H12 0.9300 .
C13 C14 1.495(4) .
C14 H14A 0.9600 .
C14 H14B 0.9600 .
C14 H14C 0.9600 .
C15 C16 1.496(3) .
C15 H15A 0.9700 .
C15 H15B 0.9700 .
C16 C19 1.390(3) .
C16 C17 1.410(3) .
C17 C19 1.411(3) 2_576
C17 C18 1.503(3) .
C18 H18A 0.9600 .
C18 H18B 0.9600 .
C18 H18C 0.9600 .
C19 C17 1.411(3) 2_576
C19 C20 1.513(4) .
C20 H20A 0.9600 .
C20 H20B 0.9600 .
C20 H20C 0.9600 .
C21 O2 1.218(3) .
C21 O1 1.296(3) .
C21 C22 1.500(4) .
C22 C23 1.507(3) .
C22 H22A 0.9700 .
C22 H22B 0.9700 .
C23 C24 1.528(4) .
C23 H23A 0.9700 .
C23 H23B 0.9700 .
C24 C25 1.457(4) .
C24 H24A 0.9700 .
C24 H24B 0.9700 .
C25 C26 1.523(4) .
C25 H25A 0.9700 .
C25 H25B 0.9700 .
C26 O4 1.231(3) .
C26 O3 1.243(3) .
C26 Cd1 2.709(3) 2_765
O3 Cd1 2.4147(18) 2_765
O4 Cd1 2.3027(19) 2_765
O5 H5C 0.8499 .
O5 H5D 0.8500 .
O6 H6A 0.8500 .
O6 H6B 0.8501 .
O7 H7A 0.8499 .
O7 H7B 0.8500 .

loop_
_geom_torsion_atom_site_label_1
_geom_torsion_atom_site_label_2
_geom_torsion_atom_site_label_3
_geom_torsion_atom_site_label_4
_geom_torsion
_geom_torsion_site_symmetry_1
_geom_torsion_site_symmetry_4
N3 Cd1 N1 C3 130.26(19) . .
O4 Cd1 N1 C3 31.7(2) 2_765 .
O2 Cd1 N1 C3 -123.96(19) . .
O1 Cd1 N1 C3 -127.3(2) . .
O3 Cd1 N1 C3 -23.6(2) 2_765 .
C21 Cd1 N1 C3 -123.90(19) . .
C26 Cd1 N1 C3 3.5(2) 2_765 .
N3 Cd1 N1 C1 -47.10(18) . .
O4 Cd1 N1 C1 -145.70(17) 2_765 .
O2 Cd1 N1 C1 58.68(18) . .
O1 Cd1 N1 C1 55.3(2) . .
O3 Cd1 N1 C1 159.03(18) 2_765 .
C21 Cd1 N1 C1 58.74(19) . .
C26 Cd1 N1 C1 -173.90(17) 2_765 .
N1 Cd1 N3 C13 -53.11(17) . .
O4 Cd1 N3 C13 56.28(17) 2_765 .
O2 Cd1 N3 C13 -147.32(16) . .
O1 Cd1 N3 C13 157.74(17) . .
O3 Cd1 N3 C13 62.5(2) 2_765 .
C21 Cd1 N3 C13 -174.57(16) . .
C26 Cd1 N3 C13 59.23(19) 2_765 .
N1 Cd1 N3 C11 109.40(17) . .
O4 Cd1 N3 C11 -141.21(17) 2_765 .
O2 Cd1 N3 C11 15.18(18) . .
O1 Cd1 N3 C11 -39.76(17) . .
O3 Cd1 N3 C11 -135.04(19) 2_765 .
C21 Cd1 N3 C11 -12.06(18) . .
C26 Cd1 N3 C11 -138.27(17) 2_765 .
C3 N1 C1 C2 0.4(3) . .
Cd1 N1 C1 C2 178.40(17) . .
N1 C1 C2 N2 1.1(3) . .
C3 N2 C2 C1 -2.1(3) . .
C5 N2 C2 C1 -178.5(2) . .
C1 N1 C3 N2 -1.8(2) . .
Cd1 N1 C3 N2 -179.35(14) . .
C1 N1 C3 C4 178.4(2) . .
Cd1 N1 C3 C4 0.8(3) . .
C2 N2 C3 N1 2.5(2) . .
C5 N2 C3 N1 178.99(18) . .
C2 N2 C3 C4 -177.7(2) . .
C5 N2 C3 C4 -1.2(3) . .
C2 N2 C5 C6 -29.8(3) . .
C3 N2 C5 C6 154.39(18) . .
N2 C5 C6 C7 -87.3(2) . .
N2 C5 C6 C9 94.7(3) . .
C9 C6 C7 C9 1.9(4) . 2_656
C5 C6 C7 C9 -176.0(2) . 2_656
C9 C6 C7 C8 -177.5(2) . .
C5 C6 C7 C8 4.5(4) . .
C7 C6 C9 C7 -1.9(4) . 2_656
C5 C6 C9 C7 176.0(2) . 2_656
C7 C6 C9 C10 176.8(2) . .
C5 C6 C9 C10 -5.2(4) . .
C13 N3 C11 C12 0.9(2) . .
Cd1 N3 C11 C12 -164.89(15) . .
N3 C11 C12 N4 0.8(3) . .
C13 N4 C12 C11 -2.2(2) . .
C15 N4 C12 C11 -179.4(2) . .
C11 N3 C13 N4 -2.4(2) . .
Cd1 N3 C13 N4 162.75(13) . .
C11 N3 C13 C14 179.2(2) . .
Cd1 N3 C13 C14 -15.7(3) . .
C12 N4 C13 N3 2.9(2) . .
C15 N4 C13 N3 -179.88(19) . .
C12 N4 C13 C14 -178.6(2) . .
C15 N4 C13 C14 -1.3(3) . .
C13 N4 C15 C16 161.1(2) . .
C12 N4 C15 C16 -22.2(3) . .
N4 C15 C16 C19 107.0(3) . .
N4 C15 C16 C17 -73.2(3) . .
C19 C16 C17 C19 1.7(4) . 2_576
C15 C16 C17 C19 -178.1(2) . 2_576
C19 C16 C17 C18 -179.2(3) . .
C15 C16 C17 C18 1.0(4) . .
C17 C16 C19 C17 -1.7(4) . 2_576
C15 C16 C19 C17 178.0(2) . 2_576
C17 C16 C19 C20 -179.2(3) . .
C15 C16 C19 C20 0.6(4) . .
N3 Cd1 C21 O2 100.46(15) . .
N1 Cd1 C21 O2 -0.13(17) . .
O4 Cd1 C21 O2 -151.23(14) 2_765 .
O1 Cd1 C21 O2 176.2(2) . .
O3 Cd1 C21 O2 -103.43(15) 2_765 .
C26 Cd1 C21 O2 -125.40(15) 2_765 .
N3 Cd1 C21 O1 -75.70(15) . .
N1 Cd1 C21 O1 -176.29(13) . .
O4 Cd1 C21 O1 32.61(17) 2_765 .
O2 Cd1 C21 O1 -176.2(2) . .
O3 Cd1 C21 O1 80.41(15) 2_765 .
C26 Cd1 C21 O1 58.45(15) 2_765 .
O2 C21 C22 C23 69.6(3) . .
O1 C21 C22 C23 -105.8(3) . .
C21 C22 C23 C24 59.7(3) . .
C22 C23 C24 C25 175.5(3) . .
C23 C24 C25 C26 -179.6(3) . .
C24 C25 C26 O4 177.0(3) . .
C24 C25 C26 O3 -3.6(5) . .
O2 C21 O1 Cd1 -3.8(2) . .
C22 C21 O1 Cd1 171.6(2) . .
N3 Cd1 O1 C21 108.29(14) . .
N1 Cd1 O1 C21 6.2(2) . .
O4 Cd1 O1 C21 -153.60(14) 2_765 .
O2 Cd1 O1 C21 2.10(13) . .
O3 Cd1 O1 C21 -100.37(15) 2_765 .
C26 Cd1 O1 C21 -127.11(15) 2_765 .
O1 C21 O2 Cd1 3.9(2) . .
C22 C21 O2 Cd1 -171.4(2) . .
N3 Cd1 O2 C21 -86.20(15) . .
N1 Cd1 O2 C21 179.89(15) . .
O4 Cd1 O2 C21 46.3(2) 2_765 .
O1 Cd1 O2 C21 -2.24(14) . .
O3 Cd1 O2 C21 79.77(15) 2_765 .
C26 Cd1 O2 C21 67.11(17) 2_765 .
O4 C26 O3 Cd1 3.0(3) . 2_765
C25 C26 O3 Cd1 -176.3(3) . 2_765
O3 C26 O4 Cd1 -3.2(3) . 2_765
C25 C26 O4 Cd1 176.1(3) . 2_765
